data_2011285
loop_
_publ_author_name
'Aupers, John H.'
'Ferguson, George'
'Glidewell, Christopher'
'Low, John N.'
'Wardell, James L.'

_publ_section_title
;<i>trans</i>-Chloro(2-nitrobenzenethiolato-<i>S</i>)bis(triphenylphosphine-<i>P</i>)palladium(II)
 monoacetone solvate
;
_journal_issue 8
_journal_name_full 'Acta Crystallographica Section C'
_journal_page_first 945
_journal_page_last 947
_journal_paper_doi 10.1107/S0108270100007320
_journal_volume 56
_journal_year 2000
_chemical_formula_iupac '[Pd Cl (C6 H4 N O2 S) (C18 H15 P)2], C3 H6 O'
_chemical_formula_moiety 'C42 H34 Cl N O2 P2 Pd S, C3 H6 O'
_chemical_formula_sum 'C45 H40 Cl N O3 P2 Pd S'
_chemical_formula_weight 878.63
_chemical_name_systematic
;
trans-Chloro(2-nitrobenzenethiolato-S)bis(triphenylphosphine-P)palladium(II)
monoacetone solvate
;
_space_group_IT_number 14
_symmetry_cell_setting monoclinic
_symmetry_space_group_name_Hall '-P 2yn'
_symmetry_space_group_name_H-M 'P 1 21/n 1'
_cell_angle_alpha 90.00
_cell_angle_beta 105.0928(17)
_cell_angle_gamma 90.00
_cell_formula_units_Z 4
_cell_length_a 18.292(7)
_cell_length_b 10.969(3)
_cell_length_c 21.363(8)
_cell_measurement_reflns_used 11315
_cell_measurement_temperature 150.0(10)
_cell_measurement_theta_max 30.48
_cell_measurement_theta_min 1.31
_cell_volume 4139(2)
_computing_cell_refinement 'CAD-4-PC Software and FAST/MADNES'
_computing_data_collection
;
CAD-4-PC Software (Enraf-Nonius, 1992) and FAST/MADNES
(Pflugrath & Messerschmidt, 1989)
;
_computing_data_reduction 'CAD-4-PC Software and FAST/MADNES'
_computing_molecular_graphics 'NRCVAX96, ORTEPII (Johnson, 1976) and PLATON (Spek, 2000)'
_computing_publication_material 'NRCVAX96, SHELXL97 and WordPerfect macro PREP8 (Ferguson, 1998)'
_computing_structure_refinement 'NRCVAX96 (Gabe et al., 1989) and SHELXL97 (Sheldrick, 1997)'
_computing_structure_solution 'SHELXS97 (Sheldrick, 1997)'
_diffrn_ambient_temperature 150.0(10)
_diffrn_measured_fraction_theta_full .934
_diffrn_measured_fraction_theta_max .934
_diffrn_measurement_device_type 'Enraf-Nonius diffractometer with FAST area-detector'
_diffrn_measurement_method '\f and \w scans with \k offsets'
_diffrn_radiation_monochromator graphite
_diffrn_radiation_source 'fine-focus sealed X-ray tube'
_diffrn_radiation_type MoK\a
_diffrn_radiation_wavelength .71073
_diffrn_reflns_av_R_equivalents .095
_diffrn_reflns_av_sigmaI/netI .1202
_diffrn_reflns_limit_h_max 25
_diffrn_reflns_limit_h_min -25
_diffrn_reflns_limit_k_max 15
_diffrn_reflns_limit_k_min -14
_diffrn_reflns_limit_l_max 30
_diffrn_reflns_limit_l_min -29
_diffrn_reflns_number 49325
_diffrn_reflns_theta_full 30.05
_diffrn_reflns_theta_max 30.05
_diffrn_reflns_theta_min 1.31
_diffrn_standards_decay_% negligible
_exptl_absorpt_coefficient_mu .681
_exptl_absorpt_correction_T_max .967
_exptl_absorpt_correction_T_min .822
_exptl_absorpt_correction_type multi-scan
_exptl_absorpt_process_details '(FAST/MADNES; Pflugrath & Messerschmidt, 1989)'
_exptl_crystal_colour orange
_exptl_crystal_density_diffrn 1.410
_exptl_crystal_density_method 'not measured'
_exptl_crystal_description block
_exptl_crystal_F_000 1800
_exptl_crystal_size_max .30
_exptl_crystal_size_mid .10
_exptl_crystal_size_min .05
_refine_diff_density_max 1.536
_refine_diff_density_min -1.096
_refine_ls_extinction_coef .0026(2)
_refine_ls_extinction_method SHELXL97
_refine_ls_goodness_of_fit_ref .943
_refine_ls_hydrogen_treatment constr
_refine_ls_matrix_type full
_refine_ls_number_parameters 489
_refine_ls_number_reflns 11315
_refine_ls_number_restraints 0
_refine_ls_restrained_S_all .943
_refine_ls_R_factor_all .139
_refine_ls_R_factor_gt .053
_refine_ls_shift/su_max <0.001
_refine_ls_shift/su_mean .000
_refine_ls_structure_factor_coef Fsqd
_refine_ls_weighting_details 'w = 1/[\s^2^(Fo^2^)+(0.0686P)^2^] where P = (Fo^2^+2Fc^2^)/3'
_refine_ls_weighting_scheme calc
_refine_ls_wR_factor_ref .147
_reflns_number_gt 5642
_reflns_number_total 11315
_reflns_threshold_expression I>2\s(I)
_cod_data_source_file sk1393.cif
_cod_data_source_block I
_cod_original_sg_symbol_H-M 'P 21/n'
_cod_database_code 2011285
_cod_database_fobs_code 2011285

loop_
_symmetry_equiv_pos_as_xyz
'x, y, z'
'x+1/2, -y+1/2, z+1/2'
'-x, -y, -z'
'-x-1/2, y-1/2, -z-1/2'

loop_
_atom_site_label
_atom_site_fract_x
_atom_site_fract_y
_atom_site_fract_z
_atom_site_U_iso_or_equiv
_atom_site_adp_type
_atom_site_calc_flag
_atom_site_refinement_flags
_atom_site_occupancy
_atom_site_disorder_assembly
_atom_site_disorder_group
_atom_site_type_symbol
Pd1 .412423(15) -.00059(2) .213104(13) .02071(10) Uani d . 1 . . Pd
Cl1 .32845(5) -.15334(8) .22875(5) .0284(2) Uani d . 1 . . Cl
S1 .50238(5) .13304(8) .19609(5) .0278(2) Uani d . 1 . . S
P1 .46940(5) .00014(8) .32452(4) .0210(2) Uani d . 1 . . P
P2 .34622(5) .00591(8) .10405(4) .0199(2) Uani d . 1 . . P
O1 .61027(18) .2968(3) .18010(17) .0551(9) Uani d . 1 . . O
O2 .5886(2) .4828(3) .14727(19) .0679(11) Uani d . 1 . . O
N1 .5707(2) .3889(3) .17161(18) .0429(9) Uani d . 1 . . N
C1 .4673(2) .2782(3) .20464(18) .0285(9) Uani d . 1 . . C
C2 .3996(2) .2942(4) .22387(19) .0318(9) Uani d . 1 . . C
C3 .3684(2) .4059(4) .2299(2) .0409(11) Uani d . 1 . . C
C4 .4040(3) .5111(4) .2165(2) .0435(12) Uani d . 1 . . C
C5 .4686(3) .5008(4) .1969(2) .0394(11) Uani d . 1 . . C
C6 .5002(2) .3880(4) .19153(19) .0318(9) Uani d . 1 . . C
C111 .5321(2) .1258(3) .35935(18) .0263(9) Uani d . 1 . . C
C112 .6042(2) .1299(4) .34794(19) .0346(10) Uani d . 1 . . C
C113 .6536(2) .2236(4) .3721(2) .0410(11) Uani d . 1 . . C
C114 .6324(2) .3149(4) .4077(2) .0447(12) Uani d . 1 . . C
C115 .5618(3) .3123(4) .4195(2) .0489(13) Uani d . 1 . . C
C116 .5117(2) .2175(3) .3955(2) .0357(10) Uani d . 1 . . C
C121 .3976(2) .0008(3) .37015(18) .0256(8) Uani d . 1 . . C
C122 .4003(2) -.0771(3) .42209(19) .0308(9) Uani d . 1 . . C
C123 .3440(2) -.0705(4) .4550(2) .0381(11) Uani d . 1 . . C
C124 .2863(2) .0132(4) .4372(2) .0389(11) Uani d . 1 . . C
C125 .2834(2) .0907(4) .3855(2) .0404(11) Uani d . 1 . . C
C126 .3382(2) .0832(4) .3521(2) .0333(10) Uani d . 1 . . C
C131 .5289(2) -.1325(3) .35103(18) .0256(8) Uani d . 1 . . C
C132 .5247(2) -.2343(4) .3114(2) .0341(10) Uani d . 1 . . C
C133 .5743(2) -.3318(4) .3316(2) .0443(12) Uani d . 1 . . C
C134 .6273(2) -.3276(4) .3895(2) .0439(12) Uani d . 1 . . C
C135 .6316(3) -.2283(4) .4299(2) .0464(12) Uani d . 1 . . C
C136 .5823(2) -.1322(4) .4107(2) .0391(11) Uani d . 1 . . C
C211 .2452(2) .0239(3) .09887(18) .0231(8) Uani d . 1 . . C
C212 .1911(2) -.0528(4) .0615(2) .0315(9) Uani d . 1 . . C
C213 .1155(2) -.0394(4) .0604(2) .0397(11) Uani d . 1 . . C
C214 .0928(2) .0497(4) .0965(2) .0376(10) Uani d . 1 . . C
C215 .1468(2) .1265(4) .1347(2) .0343(10) Uani d . 1 . . C
C216 .2220(2) .1133(3) .13582(19) .0320(9) Uani d . 1 . . C
C221 .3684(2) .1270(3) .05327(17) .0234(8) Uani d . 1 . . C
C222 .4364(2) .1183(3) .03580(19) .0309(9) Uani d . 1 . . C
C223 .4562(2) .2047(4) -.0036(2) .0401(11) Uani d . 1 . . C
C224 .4091(3) .3025(4) -.0246(2) .0457(12) Uani d . 1 . . C
C225 .3421(3) .3147(4) -.0074(2) .0434(11) Uani d . 1 . . C
C226 .3222(2) .2264(3) .0322(2) .0351(10) Uani d . 1 . . C
C231 .3535(2) -.1287(3) .05621(18) .0248(8) Uani d . 1 . . C
C232 .3819(2) -.2382(3) .08609(19) .0303(9) Uani d . 1 . . C
C233 .3859(2) -.3413(3) .0485(2) .0342(10) Uani d . 1 . . C
C234 .3618(2) -.3344(4) -.0183(2) .0382(11) Uani d . 1 . . C
C235 .3344(2) -.2258(4) -.0480(2) .0357(10) Uani d . 1 . . C
C236 .3303(2) -.1239(3) -.01082(19) .0310(9) Uani d . 1 . . C
O3 .2651(3) .0434(4) -.1423(2) .0982(15) Uani d . 1 . . O
C7 .3458(5) .1230(7) -.2021(4) .146(4) Uani d . 1 . . C
C8 .2880(4) .0371(6) -.1895(3) .0751(19) Uani d . 1 . . C
C9 .2630(4) -.0568(7) -.2386(3) .106(2) Uani d . 1 . . C
H2 .3742 .2236 .2331 .038 Uiso calc R 1 . . H
H3 .3228 .4114 .2432 .049 Uiso calc R 1 . . H
H4 .3834 .5891 .2210 .052 Uiso calc R 1 . . H
H5 .4925 .5723 .1867 .047 Uiso calc R 1 . . H
H112 .6191 .0671 .3232 .042 Uiso calc R 1 . . H
H113 .7024 .2250 .3642 .049 Uiso calc R 1 . . H
H114 .6663 .3799 .4242 .054 Uiso calc R 1 . . H
H115 .5473 .3755 .4442 .059 Uiso calc R 1 . . H
H116 .4633 .2161 .4041 .043 Uiso calc R 1 . . H
H122 .4403 -.1344 .4350 .037 Uiso calc R 1 . . H
H123 .3455 -.1243 .4901 .046 Uiso calc R 1 . . H
H124 .2485 .0177 .4603 .047 Uiso calc R 1 . . H
H125 .2438 .1489 .3732 .048 Uiso calc R 1 . . H
H126 .3353 .1353 .3160 .040 Uiso calc R 1 . . H
H132 .4882 -.2374 .2707 .041 Uiso calc R 1 . . H
H133 .5709 -.4016 .3047 .053 Uiso calc R 1 . . H
H134 .6616 -.3936 .4023 .053 Uiso calc R 1 . . H
H135 .6682 -.2261 .4706 .056 Uiso calc R 1 . . H
H136 .5849 -.0643 .4388 .047 Uiso calc R 1 . . H
H212 .2059 -.1151 .0364 .038 Uiso calc R 1 . . H
H213 .0788 -.0923 .0343 .048 Uiso calc R 1 . . H
H214 .0409 .0585 .0954 .045 Uiso calc R 1 . . H
H215 .1318 .1882 .1600 .041 Uiso calc R 1 . . H
H216 .2586 .1659 .1622 .038 Uiso calc R 1 . . H
H222 .4696 .0520 .0513 .037 Uiso calc R 1 . . H
H223 .5021 .1968 -.0162 .048 Uiso calc R 1 . . H
H224 .4231 .3624 -.0515 .055 Uiso calc R 1 . . H
H225 .3098 .3823 -.0222 .052 Uiso calc R 1 . . H
H226 .2764 .2347 .0448 .042 Uiso calc R 1 . . H
H232 .3986 -.2428 .1320 .036 Uiso calc R 1 . . H
H233 .4052 -.4158 .0689 .041 Uiso calc R 1 . . H
H234 .3641 -.4046 -.0438 .046 Uiso calc R 1 . . H
H235 .3183 -.2211 -.0940 .043 Uiso calc R 1 . . H
H236 .3114 -.0496 -.0316 .037 Uiso calc R 1 . . H
H7A .3593 .1827 -.1669 .219 Uiso calc PR .50 . . H
H7B .3250 .1653 -.2433 .219 Uiso calc PR .50 . . H
H7C .3911 .0772 -.2044 .219 Uiso calc PR .50 . . H
H7D .3576 .1008 -.2428 .219 Uiso calc PR .50 . . H
H7E .3919 .1182 -.1664 .219 Uiso calc PR .50 . . H
H7F .3259 .2063 -.2053 .219 Uiso calc PR .50 . . H
H9A .2193 -.0999 -.2306 .159 Uiso calc R 1 . . H
H9B .3043 -.1147 -.2367 .159 Uiso calc R 1 . . H
H9C .2484 -.0189 -.2816 .159 Uiso calc R 1 . . H

loop_
_atom_site_aniso_label
_atom_site_aniso_U_11
_atom_site_aniso_U_22
_atom_site_aniso_U_33
_atom_site_aniso_U_12
_atom_site_aniso_U_13
_atom_site_aniso_U_23
Pd1 .02289(16) .01881(15) .01983(16) -.00052(12) .00448(11) .00098(12)
Cl1 .0317(5) .0254(5) .0278(5) -.0046(4) .0073(4) .0022(4)
S1 .0273(5) .0278(5) .0288(6) -.0031(4) .0079(4) -.0001(4)
P1 .0225(5) .0201(5) .0197(5) .0007(4) .0042(4) .0006(4)
P2 .0203(5) .0198(5) .0195(5) -.0014(4) .0048(4) .0006(4)
O1 .052(2) .047(2) .078(3) -.0015(17) .038(2) .0035(18)
O2 .081(3) .046(2) .091(3) -.0153(18) .048(2) .0146(19)
N1 .050(2) .040(2) .042(2) -.010(2) .020(2) -.0010(18)
C1 .031(2) .032(2) .020(2) -.0024(18) .0031(17) -.0002(16)
C2 .032(2) .028(2) .035(2) -.0011(18) .0068(19) .0010(18)
C3 .037(2) .037(3) .047(3) .003(2) .009(2) -.001(2)
C4 .056(3) .026(2) .047(3) .003(2) .012(2) .0005(19)
C5 .054(3) .026(2) .037(3) -.006(2) .009(2) .0041(19)
C6 .038(2) .029(2) .029(2) -.0065(19) .0096(19) -.0015(17)
C111 .032(2) .0209(19) .023(2) -.0022(17) .0008(17) .0038(16)
C112 .035(2) .040(2) .027(2) -.006(2) .0056(19) -.0053(19)
C113 .034(2) .044(3) .045(3) -.009(2) .009(2) .000(2)
C114 .037(3) .028(2) .060(3) -.009(2) -.002(2) .000(2)
C115 .047(3) .027(2) .070(4) .003(2) .009(3) -.016(2)
C116 .028(2) .031(2) .044(3) .0015(18) .002(2) -.008(2)
C121 .028(2) .0252(19) .023(2) -.0044(18) .0067(16) -.0055(17)
C122 .037(2) .025(2) .030(2) .0011(18) .0073(19) .0004(17)
C123 .048(3) .039(3) .031(3) -.006(2) .018(2) .0029(19)
C124 .035(2) .050(3) .037(3) -.006(2) .019(2) -.005(2)
C125 .036(2) .046(3) .040(3) .004(2) .011(2) -.001(2)
C126 .032(2) .038(2) .029(2) .004(2) .0076(19) .0048(18)
C131 .025(2) .026(2) .025(2) .0034(17) .0073(17) .0041(16)
C132 .030(2) .037(2) .032(2) .0030(19) .0031(19) -.0026(19)
C133 .042(3) .033(2) .054(3) .007(2) .005(2) -.005(2)
C134 .035(3) .033(2) .059(3) .009(2) .004(2) .009(2)
C135 .048(3) .036(2) .044(3) .006(2) -.008(2) .004(2)
C136 .050(3) .031(2) .029(2) .006(2) -.004(2) .0034(19)
C211 .0250(19) .023(2) .021(2) .0001(15) .0066(16) .0034(15)
C212 .029(2) .030(2) .036(3) .0000(18) .008(2) -.0069(18)
C213 .029(2) .044(2) .045(3) -.009(2) .006(2) -.008(2)
C214 .028(2) .043(2) .044(3) .000(2) .015(2) .002(2)
C215 .036(2) .036(2) .033(2) .0046(19) .014(2) -.0054(19)
C216 .032(2) .032(2) .033(2) -.0015(18) .0100(19) -.0059(18)
C221 .025(2) .0233(19) .019(2) -.0038(16) .0009(16) .0003(15)
C222 .031(2) .030(2) .032(2) .0023(18) .0100(19) .0083(18)
C223 .034(2) .042(3) .048(3) .000(2) .019(2) .005(2)
C224 .055(3) .034(2) .054(3) -.007(2) .026(3) .014(2)
C225 .051(3) .031(2) .051(3) .007(2) .018(2) .013(2)
C226 .036(2) .033(2) .039(3) .0032(19) .014(2) .0082(19)
C231 .0231(19) .026(2) .026(2) -.0035(16) .0080(17) -.0026(16)
C232 .040(2) .025(2) .029(2) -.0039(18) .016(2) .0014(17)
C233 .040(2) .025(2) .043(3) -.0013(19) .022(2) .0024(18)
C234 .041(3) .034(2) .046(3) -.010(2) .023(2) -.010(2)
C235 .037(2) .043(3) .029(2) -.004(2) .010(2) -.0075(19)
C236 .032(2) .030(2) .032(2) -.0022(18) .0093(19) -.0025(18)
O3 .128(4) .106(3) .079(3) .048(3) .059(3) .028(3)
C7 .190(9) .082(5) .216(11) .001(6) .141(8) -.002(6)
C8 .097(5) .077(4) .070(4) .044(4) .054(4) .024(3)
C9 .088(5) .137(6) .099(6) .025(5) .034(5) -.024(5)

loop_
_atom_type_symbol
_atom_type_description
_atom_type_scat_dispersion_real
_atom_type_scat_dispersion_imag
_atom_type_scat_source
C C .0033 .0016 'International Tables Vol C Tables 4.2.6.8 and 6.1.1.4'
H H .0000 .0000 'International Tables Vol C Tables 4.2.6.8 and 6.1.1.4'
Cl Cl .1484 .1585 'International Tables Vol C Tables 4.2.6.8 and 6.1.1.4'
N N .0061 .0033 'International Tables Vol C Tables 4.2.6.8 and 6.1.1.4'
O O .0106 .0060 'International Tables Vol C Tables 4.2.6.8 and 6.1.1.4'
P P .1023 .0942 'International Tables Vol C Tables 4.2.6.8 and 6.1.1.4'
Pd Pd -.9988 1.0072 'International Tables Vol C Tables 4.2.6.8 and 6.1.1.4'
S S .1246 .1234 'International Tables Vol C Tables 4.2.6.8 and 6.1.1.4'

loop_
_geom_angle_atom_site_label_1
_geom_angle_atom_site_label_2
_geom_angle_atom_site_label_3
_geom_angle
_geom_angle_publ_flag
Cl1 Pd1 P1 89.56(4) y
Cl1 Pd1 P2 88.59(4) y
S1 Pd1 P1 90.63(4) y
S1 Pd1 P2 91.69(4) y
Cl1 Pd1 S1 174.19(3) y
P1 Pd1 P2 174.98(3) y
C1 S1 Pd1 105.52(14) y
C131 P1 C111 102.51(17) no
C131 P1 C121 106.98(17) no
C111 P1 C121 104.01(17) no
C131 P1 Pd1 112.75(13) no
C111 P1 Pd1 118.99(12) no
C121 P1 Pd1 110.57(12) no
C231 P2 C221 101.35(17) no
C231 P2 C211 105.87(17) no
C221 P2 C211 105.18(16) no
C231 P2 Pd1 116.20(13) no
C221 P2 Pd1 118.57(12) no
C211 P2 Pd1 108.48(12) no
O1 N1 O2 122.4(4) y
O1 N1 C6 118.9(3) no
O2 N1 C6 118.6(4) no
C2 C1 C6 113.8(4) y
C2 C1 S1 121.2(3) y
C6 C1 S1 125.0(3) y
C3 C2 C1 123.7(4) no
C3 C2 H2 118.1 no
C1 C2 H2 118.1 no
C2 C3 C4 119.6(4) no
C2 C3 H3 120.2 no
C4 C3 H3 120.2 no
C5 C4 C3 119.1(4) no
C5 C4 H4 120.5 no
C3 C4 H4 120.5 no
C4 C5 C6 121.1(4) no
C4 C5 H5 119.5 no
C6 C5 H5 119.5 no
C1 C6 C5 122.7(4) y
C1 C6 N1 121.3(4) y
C5 C6 N1 116.0(4) y
C116 C111 C112 118.6(4) no
C116 C111 P1 123.2(3) no
C112 C111 P1 118.2(3) no
C113 C112 C111 120.9(4) no
C113 C112 H112 119.5 no
C111 C112 H112 119.5 no
C114 C113 C112 119.9(4) no
C114 C113 H113 120.1 no
C112 C113 H113 120.1 no
C113 C114 C115 120.0(4) no
C113 C114 H114 120.0 no
C115 C114 H114 120.0 no
C114 C115 C116 120.4(4) no
C114 C115 H115 119.8 no
C116 C115 H115 119.8 no
C111 C116 C115 120.2(4) no
C111 C116 H116 119.9 no
C115 C116 H116 119.9 no
C126 C121 C122 118.9(4) no
C126 C121 P1 118.2(3) no
C122 C121 P1 122.8(3) no
C123 C122 C121 119.6(4) no
C123 C122 H122 120.2 no
C121 C122 H122 120.2 no
C124 C123 C122 120.7(4) no
C124 C123 H123 119.6 no
C122 C123 H123 119.6 no
C123 C124 C125 119.9(4) no
C123 C124 H124 120.1 no
C125 C124 H124 120.1 no
C126 C125 C124 119.7(4) no
C126 C125 H125 120.2 no
C124 C125 H125 120.2 no
C125 C126 C121 121.2(4) no
C125 C126 H126 119.4 no
C121 C126 H126 119.4 no
C136 C131 C132 118.3(3) no
C136 C131 P1 120.3(3) no
C132 C131 P1 121.3(3) no
C131 C132 C133 119.9(4) no
C131 C132 H132 120.0 no
C133 C132 H132 120.0 no
C134 C133 C132 120.5(4) no
C134 C133 H133 119.7 no
C132 C133 H133 119.7 no
C133 C134 C135 120.4(4) no
C133 C134 H134 119.8 no
C135 C134 H134 119.8 no
C136 C135 C134 119.4(4) no
C136 C135 H135 120.3 no
C134 C135 H135 120.3 no
C135 C136 C131 121.4(4) no
C135 C136 H136 119.3 no
C131 C136 H136 119.3 no
C212 C211 C216 118.6(4) no
C212 C211 P2 121.8(3) no
C216 C211 P2 119.5(3) no
C211 C212 C213 120.4(4) no
C211 C212 H212 119.8 no
C213 C212 H212 119.8 no
C214 C213 C212 120.8(4) no
C214 C213 H213 119.6 no
C212 C213 H213 119.6 no
C213 C214 C215 119.3(4) no
C213 C214 H214 120.4 no
C215 C214 H214 120.4 no
C216 C215 C214 120.0(4) no
C216 C215 H215 120.0 no
C214 C215 H215 120.0 no
C215 C216 C211 121.0(4) no
C215 C216 H216 119.5 no
C211 C216 H216 119.5 no
C226 C221 C222 118.7(3) no
C226 C221 P2 123.9(3) no
C222 C221 P2 117.5(3) no
C223 C222 C221 120.8(4) no
C223 C222 H222 119.6 no
C221 C222 H222 119.6 no
C224 C223 C222 119.6(4) no
C224 C223 H223 120.2 no
C222 C223 H223 120.2 no
C225 C224 C223 120.9(4) no
C225 C224 H224 119.5 no
C223 C224 H224 119.5 no
C224 C225 C226 119.1(4) no
C224 C225 H225 120.5 no
C226 C225 H225 120.5 no
C221 C226 C225 120.9(4) no
C221 C226 H226 119.6 no
C225 C226 H226 119.6 no
C236 C231 C232 118.9(3) no
C236 C231 P2 120.2(3) no
C232 C231 P2 120.9(3) no
C231 C232 C233 120.1(4) no
C231 C232 H232 120.0 no
C233 C232 H232 120.0 no
C234 C233 C232 119.9(4) no
C234 C233 H233 120.0 no
C232 C233 H233 120.0 no
C233 C234 C235 120.1(4) no
C233 C234 H234 119.9 no
C235 C234 H234 119.9 no
C234 C235 C236 119.9(4) no
C234 C235 H235 120.0 no
C236 C235 H235 120.0 no
C231 C236 C235 121.0(4) no
C231 C236 H236 119.5 no
C235 C236 H236 119.5 no
C8 C7 H7A 109.5 no
C8 C7 H7B 109.5 no
H7A C7 H7B 109.5 no
C8 C7 H7C 109.5 no
H7A C7 H7C 109.5 no
H7B C7 H7C 109.5 no
C8 C7 H7D 109.5 no
H7A C7 H7D 141.1 no
H7B C7 H7D 56.3 no
H7C C7 H7D 56.3 no
C8 C7 H7E 109.5 no
H7A C7 H7E 56.3 no
H7B C7 H7E 141.1 no
H7C C7 H7E 56.3 no
H7D C7 H7E 109.5 no
C8 C7 H7F 109.5 no
H7A C7 H7F 56.3 no
H7B C7 H7F 56.3 no
H7C C7 H7F 141.1 no
H7D C7 H7F 109.5 no
H7E C7 H7F 109.5 no
O3 C8 C9 122.5(7) no
O3 C8 C7 122.6(7) no
C9 C8 C7 114.9(6) no
C8 C9 H9A 109.5 no
C8 C9 H9B 109.5 no
H9A C9 H9B 109.5 no
C8 C9 H9C 109.5 no
H9A C9 H9C 109.5 no
H9B C9 H9C 109.5 no

loop_
_geom_bond_atom_site_label_1
_geom_bond_atom_site_label_2
_geom_bond_site_symmetry_2
_geom_bond_distance
_geom_bond_publ_flag
Pd1 S1 . 2.3020(11) y
Pd1 P1 . 2.3366(13) y
Pd1 P2 . 2.3303(12) y
Pd1 Cl1 . 2.3550(11) y
S1 C1 . 1.744(4) y
P1 C111 . 1.824(4) no
P1 C121 . 1.828(4) no
P1 C131 . 1.817(4) no
P2 C211 . 1.833(4) no
P2 C221 . 1.826(4) no
P2 C231 . 1.821(4) no
O1 N1 . 1.228(4) y
O2 N1 . 1.237(4) y
N1 C6 . 1.458(5) y
C1 C6 . 1.407(5) no
C1 C2 . 1.414(5) no
C2 C3 . 1.371(5) no
C2 H2 . .9500 no
C3 C4 . 1.391(6) no
C3 H3 . .9500 no
C4 C5 . 1.358(6) no
C4 H4 . .9500 no
C5 C6 . 1.383(5) no
C5 H5 . .9500 no
C111 C112 . 1.403(5) no
C111 C116 . 1.377(5) no
C112 C113 . 1.378(5) no
C112 H112 . .9500 no
C113 C114 . 1.374(6) no
C113 H113 . .9500 no
C114 C115 . 1.378(6) no
C114 H114 . .9500 no
C115 C116 . 1.393(5) no
C115 H115 . .9500 no
C116 H116 . .9500 no
C121 C122 . 1.391(5) no
C121 C126 . 1.388(5) no
C122 C123 . 1.390(5) no
C122 H122 . .9500 no
C123 C124 . 1.376(6) no
C123 H123 . .9500 no
C124 C125 . 1.383(6) no
C124 H124 . .9500 no
C125 C126 . 1.377(6) no
C125 H125 . .9500 no
C126 H126 . .9500 no
C131 C132 . 1.391(5) no
C131 C136 . 1.390(5) no
C132 C133 . 1.395(5) no
C132 H132 . .9500 no
C133 C134 . 1.359(6) no
C133 H133 . .9500 no
C134 C135 . 1.379(6) no
C134 H134 . .9500 no
C135 C136 . 1.378(5) no
C135 H135 . .9500 no
C136 H136 . .9500 no
C211 C212 . 1.384(5) no
C211 C216 . 1.392(5) no
C212 C213 . 1.385(5) no
C212 H212 . .9500 no
C213 C214 . 1.374(6) no
C213 H213 . .9500 no
C214 C215 . 1.389(5) no
C214 H214 . .9500 no
C215 C216 . 1.378(5) no
C215 H215 . .9500 no
C216 H216 . .9500 no
C221 C222 . 1.393(5) no
C221 C226 . 1.380(5) no
C222 C223 . 1.377(5) no
C222 H222 . .9500 no
C223 C224 . 1.376(6) no
C223 H223 . .9500 no
C224 C225 . 1.376(6) no
C224 H224 . .9500 no
C225 C226 . 1.394(5) no
C225 H225 . .9500 no
C226 H226 . .9500 no
C231 C232 . 1.395(5) no
C231 C236 . 1.384(5) no
C232 C233 . 1.400(5) no
C232 H232 . .9500 no
C233 C234 . 1.381(6) no
C233 H233 . .9500 no
C234 C235 . 1.381(6) no
C234 H234 . .9500 no
C235 C236 . 1.385(5) no
C235 H235 . .9500 no
C236 H236 . .9500 no
O3 C8 . 1.192(6) no
C7 C8 . 1.491(9) no
C7 H7A . .9800 no
C7 H7B . .9800 no
C7 H7C . .9800 no
C7 H7D . .9800 no
C7 H7E . .9800 no
C7 H7F . .9800 no
C8 C9 . 1.456(9) no
C9 H9A . .9800 no
C9 H9B . .9800 no
C9 H9C . .9800 no

loop_
_geom_hbond_atom_site_label_D
_geom_hbond_atom_site_label_H
_geom_hbond_atom_site_label_A
_geom_hbond_distance_DH
_geom_hbond_distance_HA
_geom_hbond_distance_DA
_geom_hbond_angle_DHA
_geom_hbond_publ_flag
C236 H236 O3 .95 2.51 3.307(6) 141 yes

loop_
_geom_torsion_atom_site_label_1
_geom_torsion_atom_site_label_2
_geom_torsion_atom_site_label_3
_geom_torsion_atom_site_label_4
_geom_torsion
_geom_torsion_publ_flag
P2 Pd1 S1 C1 87.58(13) no
P1 Pd1 S1 C1 -87.97(13) no
S1 Pd1 P1 C131 -100.03(13) no
S1 Pd1 P1 C111 20.03(15) no
Cl1 Pd1 P1 C111 -165.77(15) y
S1 Pd1 P1 C121 140.26(12) no
Cl1 Pd1 P1 C121 -45.54(13) y
Cl1 Pd1 P1 C131 74.17(13) y
S1 Pd1 P2 C231 106.54(13) no
Cl1 Pd1 P2 C211 51.41(12) y
S1 Pd1 P2 C221 -14.64(14) no
Cl1 Pd1 P2 C221 171.16(14) y
S1 Pd1 P2 C211 -134.39(12) no
Cl1 Pd1 P2 C231 -67.66(13) y
Pd1 S1 C1 C6 -172.9(3) no
Pd1 S1 C1 C2 4.8(3) no
C6 C1 C2 C3 -.5(6) no
S1 C1 C2 C3 -178.4(3) no
C1 C2 C3 C4 .2(6) no
C2 C3 C4 C5 .8(6) no
C3 C4 C5 C6 -1.5(7) no
C4 C5 C6 C1 1.2(7) no
C4 C5 C6 N1 -178.5(4) no
C2 C1 C6 C5 -.2(6) no
S1 C1 C6 C5 177.6(3) no
C2 C1 C6 N1 179.5(3) no
S1 C1 C6 N1 -2.7(6) no
O1 N1 C6 C5 163.5(4) no
O2 N1 C6 C5 -15.9(6) no
O1 N1 C6 C1 -16.2(6) no
O2 N1 C6 C1 164.4(4) no
C131 P1 C111 C116 -129.4(3) no
C121 P1 C111 C116 -18.1(4) no
Pd1 P1 C111 C116 105.4(3) no
C131 P1 C111 C112 51.4(3) no
C121 P1 C111 C112 162.7(3) no
Pd1 P1 C111 C112 -73.7(3) no
C116 C111 C112 C113 -.2(6) no
P1 C111 C112 C113 179.0(3) no
C111 C112 C113 C114 -.3(6) no
C112 C113 C114 C115 .4(7) no
C113 C114 C115 C116 -.1(7) no
C112 C111 C116 C115 .5(6) no
P1 C111 C116 C115 -178.6(3) no
C114 C115 C116 C111 -.4(7) no
C131 P1 C121 C126 -170.7(3) no
C111 P1 C121 C126 81.3(3) no
Pd1 P1 C121 C126 -47.5(3) no
C131 P1 C121 C122 9.6(4) no
C111 P1 C121 C122 -98.5(3) no
Pd1 P1 C121 C122 132.7(3) no
C126 C121 C122 C123 -.4(6) no
P1 C121 C122 C123 179.3(3) no
C121 C122 C123 C124 -.8(6) no
C122 C123 C124 C125 .8(6) no
C123 C124 C125 C126 .3(7) no
C124 C125 C126 C121 -1.5(6) no
C122 C121 C126 C125 1.6(6) no
P1 C121 C126 C125 -178.2(3) no
C111 P1 C131 C136 33.4(4) no
C121 P1 C131 C136 -75.6(3) no
Pd1 P1 C131 C136 162.6(3) no
C111 P1 C131 C132 -143.6(3) no
C121 P1 C131 C132 107.3(3) no
Pd1 P1 C131 C132 -14.4(4) no
C136 C131 C132 C133 -.9(6) no
P1 C131 C132 C133 176.2(3) no
C131 C132 C133 C134 -.8(7) no
C132 C133 C134 C135 1.7(7) no
C133 C134 C135 C136 -.9(7) no
C134 C135 C136 C131 -.8(7) no
C132 C131 C136 C135 1.7(6) no
P1 C131 C136 C135 -175.4(4) no
C231 P2 C211 C212 -2.9(4) no
C221 P2 C211 C212 103.9(3) no
Pd1 P2 C211 C212 -128.3(3) no
C231 P2 C211 C216 174.0(3) no
C221 P2 C211 C216 -79.2(3) no
Pd1 P2 C211 C216 48.6(3) no
C216 C211 C212 C213 .9(6) no
P2 C211 C212 C213 177.7(3) no
C211 C212 C213 C214 -.3(7) no
C212 C213 C214 C215 -.2(7) no
C213 C214 C215 C216 .2(7) no
C214 C215 C216 C211 .3(6) no
C212 C211 C216 C215 -.9(6) no
P2 C211 C216 C215 -177.8(3) no
C231 P2 C221 C226 125.7(3) no
C211 P2 C221 C226 15.6(4) no
Pd1 P2 C221 C226 -105.8(3) no
C231 P2 C221 C222 -55.1(3) no
C211 P2 C221 C222 -165.2(3) no
Pd1 P2 C221 C222 73.4(3) no
C226 C221 C222 C223 -2.2(6) no
P2 C221 C222 C223 178.5(3) no
C221 C222 C223 C224 1.6(7) no
C222 C223 C224 C225 -.6(7) no
C223 C224 C225 C226 .2(7) no
C222 C221 C226 C225 1.8(6) no
P2 C221 C226 C225 -179.0(3) no
C224 C225 C226 C221 -.8(7) no
C221 P2 C231 C236 -36.0(3) no
C211 P2 C231 C236 73.5(3) no
Pd1 P2 C231 C236 -166.0(3) no
C221 P2 C231 C232 144.3(3) no
C211 P2 C231 C232 -106.2(3) no
Pd1 P2 C231 C232 14.3(4) no
C236 C231 C232 C233 -.8(6) no
P2 C231 C232 C233 179.0(3) no
C231 C232 C233 C234 .1(6) no
C232 C233 C234 C235 .6(6) no
C233 C234 C235 C236 -.7(6) no
C232 C231 C236 C235 .7(6) no
P2 C231 C236 C235 -179.0(3) no
C234 C235 C236 C231 .0(6) no
